data_7716400
loop_
_publ_author_name
'Palmeira-Mello, Marcos V'
'Costa, Analu R.'
'de Oliveira, Leticia P.'
'Blacque, Olivier'
'Gasser, Gilles'
'Batista, Alzir A.'

_publ_section_title
;
 Exploring the potential of ruthenium(II)-phosphine-mercapto complexes as
 new anticancer agents.
;
_journal_issue 26
_journal_name_full 'Dalton transactions (Cambridge, England : 2003)'
_journal_page_first 10947
_journal_page_last 10960
_journal_paper_doi 10.1039/d4dt01191k
_journal_volume 53
_journal_year 2024
_chemical_formula_moiety 'C40 H33 N4 P2 Ru S, F6 P'
_chemical_formula_sum 'C40 H33 F6 N4 P3 Ru S'
_chemical_formula_weight 909.74
_space_group_crystal_system monoclinic
_space_group_IT_number 14
_space_group_name_Hall '-P 2ybc'
_space_group_name_H-M_alt 'P 1 21/c 1'
_atom_sites_solution_hydrogens geom
_atom_sites_solution_primary dual
_audit_creation_date 2023-04-14
_audit_creation_method
;
Olex2 1.5-ac5-023
(compiled 2022.04.12 svn.rca3783a0 for Rigaku Oxford Diffraction, GUI svn.r6498)
;
_audit_update_record
;
2024-03-19 deposited with the CCDC.	2024-06-03 downloaded from the CCDC.
;
_cell_angle_alpha 90
_cell_angle_beta 91.9510(10)
_cell_angle_gamma 90
_cell_formula_units_Z 4
_cell_length_a 8.66950(10)
_cell_length_b 15.33050(10)
_cell_length_c 29.1301(2)
_cell_measurement_reflns_used 29137
_cell_measurement_temperature 160.0(1)
_cell_measurement_theta_max 79.8350
_cell_measurement_theta_min 3.2520
_cell_volume 3869.37(6)
_computing_cell_refinement 'CrysAlisPro 1.171.42.75a (Rigaku OD, 2022)'
_computing_data_collection 'CrysAlisPro 1.171.42.75a (Rigaku OD, 2022)'
_computing_data_reduction 'CrysAlisPro 1.171.42.75a (Rigaku OD, 2022)'
_computing_molecular_graphics 'Olex2 1.5-ac5-023 (Dolomanov et al., 2009)'
_computing_publication_material 'Olex2 1.5-ac5-023 (Dolomanov et al., 2009)'
_computing_structure_refinement 'SHELXL (Sheldrick, 2015b)'
_computing_structure_solution 'SHELXT (Sheldrick, 2015a)'
_diffrn_ambient_environment N~2~
_diffrn_ambient_temperature 160.0(1)
_diffrn_detector 'Hybrid Pixel Array Detector'
_diffrn_detector_area_resol_mean 10.0000
_diffrn_detector_type HyPix
_diffrn_measured_fraction_theta_full 1.000
_diffrn_measured_fraction_theta_max 0.995
_diffrn_measurement_details
;
List of Runs (angles in degrees, time in seconds):

  # Type    Start    End  Width  t~exp~   \w     \q     \k     \f   Frames
#--------------------------------------------------------------------------
  1  \w    -76.00  21.00   0.50    2.00    --  -50.59  87.00 -35.00  194
  2  \w    -20.00  76.00   0.50    2.00    --   50.59 -87.00-152.00  192
  3  \w   -115.00 -18.00   0.50    8.00    --  -90.00  87.00 -35.00  194
  4  \w     41.00 137.00   0.50    8.00    --  111.50 -87.00-152.00  192
  5  \w    101.00 178.00   0.50    8.00    --  111.50  87.00 -35.00  154
  6  \w    -43.00  21.00   0.50    2.00    --  -50.59  38.00  60.00  128
  7  \w    -26.00  23.00   0.50    2.00    --  -50.59  19.00  90.00   98
  8  \w    -26.00  23.00   0.50    2.00    --  -50.59  19.00 -30.00   98
  9  \w    -43.00  21.00   0.50    2.00    --  -50.59  38.00 120.00  128
 10  \w   -161.00 -79.00   0.50    8.00    --  -90.00 -87.00-152.00  164
 11  \w     42.00  67.00   0.50    8.00    --  111.50 -61.00-150.00   50
 12  \w    135.00 162.00   0.50    8.00    --  111.50  45.00-150.00   54
 13  \w    117.00 169.00   0.50    8.00    --  111.50  15.00 -90.00  104
 14  \w    131.00 177.00   0.50    8.00    --  111.50  61.00 -60.00   92
 15  \w    131.00 172.00   0.50    8.00    --  111.50  61.00-180.00   82
 16  \w     43.00 111.00   0.50    8.00    --  111.50-125.00 150.00  136
 17  \w     43.00  69.00   0.50    8.00    --  111.50 -95.00   0.00   52
 18  \w     73.00 103.00   0.50    8.00    --  111.50 -95.00   0.00   60
 19  \w    132.00 178.00   0.50    8.00    --  111.50  77.00 -90.00   92
 20  \w     42.00  69.00   0.50    8.00    --  111.50 -61.00 150.00   54
 21  \w     41.00  70.00   0.50    8.00    --  111.50 -61.00 -60.00   58
 22  \w    127.00 165.00   0.50    8.00    --  111.50  45.00 -90.00   76
 23  \w     50.00  98.00   0.50    8.00    --  111.50 -77.00 -90.00   96
 24  \w     44.00  69.00   0.50    8.00    --  111.50 -77.00-120.00   50
 25  \w     44.00 104.00   0.50    8.00    --  111.50 -95.00  30.00  120
 26  \w     48.00 105.00   0.50    8.00    --  111.50 -77.00 120.00  114
 27  \w     41.00  66.00   0.50    8.00    --  111.50 -61.00   0.00   50
 28  \w     41.00  68.00   0.50    8.00    --  111.50 -61.00-120.00   54
 29  \w     41.00  66.00   0.50    8.00    --  111.50 -61.00  30.00   50
 30  \w     42.00  98.00   0.50    8.00    --  111.50 -77.00-150.00  112
 31  \w     43.00  85.00   0.50    8.00    --  111.50 -77.00 -60.00   84
 32  \w    127.00 152.00   0.50    8.00    --  111.50  61.00 -30.00   50
 33  \w     43.00  99.00   0.50    8.00    --  111.50 -95.00 -90.00  112
 34  \w     41.00  71.00   0.50    8.00    --  111.50 -61.00  60.00   60
;
_diffrn_measurement_device 'four-circle diffractometer'
_diffrn_measurement_device_type 'XtaLAB Synergy, Dualflex, HyPix'
_diffrn_measurement_method '\w scans'
_diffrn_orient_matrix_type 'CrysAlisPro convention (1999,Acta A55,543-557)'
_diffrn_orient_matrix_UB_11 0.1731768000
_diffrn_orient_matrix_UB_12 -0.0068439000
_diffrn_orient_matrix_UB_13 -0.0097125000
_diffrn_orient_matrix_UB_21 0.0064740000
_diffrn_orient_matrix_UB_22 -0.0900144000
_diffrn_orient_matrix_UB_23 0.0235414000
_diffrn_orient_matrix_UB_31 -0.0399061000
_diffrn_orient_matrix_UB_32 -0.0441989000
_diffrn_orient_matrix_UB_33 -0.0463611000
_diffrn_radiation_monochromator mirror
_diffrn_radiation_probe x-ray
_diffrn_radiation_type 'Cu K\a'
_diffrn_radiation_wavelength 1.54184
_diffrn_reflns_av_R_equivalents 0.0281
_diffrn_reflns_av_unetI/netI 0.0194
_diffrn_reflns_Laue_measured_fraction_full 1.000
_diffrn_reflns_Laue_measured_fraction_max 0.995
_diffrn_reflns_limit_h_max 10
_diffrn_reflns_limit_h_min -10
_diffrn_reflns_limit_k_max 14
_diffrn_reflns_limit_k_min -19
_diffrn_reflns_limit_l_max 28
_diffrn_reflns_limit_l_min -36
_diffrn_reflns_number 46742
_diffrn_reflns_point_group_measured_fraction_full 1.000
_diffrn_reflns_point_group_measured_fraction_max 0.995
_diffrn_reflns_theta_full 67.684
_diffrn_reflns_theta_max 77.366
_diffrn_reflns_theta_min 3.036
_diffrn_source 'micro-focus sealed X-ray tube'
_diffrn_source_type 'PhotonJet (Cu) X-ray Source'
_exptl_absorpt_coefficient_mu 5.521
_exptl_absorpt_correction_T_max 0.914
_exptl_absorpt_correction_T_min 0.559
_exptl_absorpt_correction_type analytical
_exptl_absorpt_process_details
;
CrysAlisPro 1.171.42.75a (Rigaku Oxford Diffraction, 2022)
Analytical numeric absorption correction using a multifaceted crystal
model based on expressions derived by R.C. Clark & J.S. Reid.
(Clark, R. C. & Reid, J. S. (1995). Acta Cryst. A51, 887-897)
Empirical absorption correction using spherical harmonics,
implemented in SCALE3 ABSPACK scaling algorithm.
;
_exptl_crystal_colour orange
_exptl_crystal_density_diffrn 1.562
_exptl_crystal_description needle
_exptl_crystal_F_000 1840
_exptl_crystal_size_max 0.13
_exptl_crystal_size_mid 0.03
_exptl_crystal_size_min 0.02
_refine_diff_density_max 0.446
_refine_diff_density_min -0.561
_refine_diff_density_rms 0.054
_refine_ls_extinction_method none
_refine_ls_goodness_of_fit_ref 1.057
_refine_ls_hydrogen_treatment constr
_refine_ls_matrix_type full
_refine_ls_number_parameters 496
_refine_ls_number_reflns 8175
_refine_ls_number_restraints 0
_refine_ls_restrained_S_all 1.057
_refine_ls_R_factor_all 0.0252
_refine_ls_R_factor_gt 0.0236
_refine_ls_shift/su_max 0.008
_refine_ls_shift/su_mean 0.000
_refine_ls_structure_factor_coef Fsqd
_refine_ls_weighting_details 'w=1/[\s^2^(Fo^2^)+(0.0328P)^2^+1.9328P] where P=(Fo^2^+2Fc^2^)/3'
_refine_ls_weighting_scheme calc
_refine_ls_wR_factor_gt 0.0614
_refine_ls_wR_factor_ref 0.0622
_reflns_Friedel_coverage 0.000
_reflns_number_gt 7702
_reflns_number_total 8175
_reflns_threshold_expression 'I > 2\s(I)'
_cod_data_source_file d4dt01191k2.cif
_cod_data_source_block 2
_cod_depositor_comments 'Adding full bibliography for 7716400.cif.'
_cod_database_code 7716400
_shelx_space_group_comment
;
The symmetry employed for this shelxl refinement is uniquely defined
by the following loop, which should always be used as a source of
symmetry information in preference to the above space-group names.
They are only intended as comments.
;
_shelx_estimated_absorpt_t_max 0.898
_shelx_estimated_absorpt_t_min 0.534
_olex2_refinement_description
;
1. Fixed Uiso
 At 1.2 times of:
  All C(H) groups
2.a Aromatic/amide H refined with riding coordinates:
 C1(H1), C2(H2), C3(H3), C5(H5), C6(H6), C7(H7), C8(H8), C11(H11), C12(H12),
 C13(H13), C14(H14), C16(H16), C17(H17), C18(H18), C19(H19), C20(H20), C22(H22),
  C23(H23), C24(H24), C25(H25), C26(H26), C27(H27), C28(H28), C30(H30),
 C31(H31), C32(H32), C33(H33), C34(H34), C36(H36), C37(H37), C38(H38), C39(H39),
  C40(H40)
;

loop_
_space_group_symop_operation_xyz
'x, y, z'
'-x, y+1/2, -z+1/2'
'-x, -y, -z'
'x, -y-1/2, z-1/2'

loop_
_atom_site_label
_atom_site_type_symbol
_atom_site_fract_x
_atom_site_fract_y
_atom_site_fract_z
_atom_site_U_iso_or_equiv
_atom_site_adp_type
_atom_site_occupancy
_atom_site_site_symmetry_order
_atom_site_calc_flag
_atom_site_refinement_flags_posn
_atom_site_refinement_flags_adp
_atom_site_refinement_flags_occupancy
_atom_site_disorder_assembly
_atom_site_disorder_group
C1 C 0.6323(2) 0.13692(12) 0.61411(6) 0.0341(4) Uani 1 1 d . . . . .
H1 H 0.728726 0.137351 0.599540 0.041 Uiso 1 1 calc R U . . .
C2 C 0.5299(3) 0.06888(14) 0.60592(8) 0.0463(5) Uani 1 1 d . . . . .
H2 H 0.553734 0.022115 0.585962 0.056 Uiso 1 1 calc R U . . .
C3 C 0.3920(3) 0.07207(14) 0.62802(9) 0.0490(5) Uani 1 1 d . . . . .
H3 H 0.319298 0.026757 0.622037 0.059 Uiso 1 1 calc R U . . .
C4 C 0.4595(2) 0.19733(11) 0.66399(6) 0.0284(3) Uani 1 1 d . . . . .
C5 C 0.4593(2) 0.34281(12) 0.57548(6) 0.0284(3) Uani 1 1 d . . . . .
H5 H 0.463720 0.280931 0.574351 0.034 Uiso 1 1 calc R U . . .
C6 C 0.3712(2) 0.38614(13) 0.54228(6) 0.0352(4) Uani 1 1 d . . . . .
H6 H 0.315625 0.354826 0.518944 0.042 Uiso 1 1 calc R U . . .
C7 C 0.3661(3) 0.47575(14) 0.54388(7) 0.0415(5) Uani 1 1 d . . . . .
H7 H 0.307776 0.507267 0.521209 0.050 Uiso 1 1 calc R U . . .
C8 C 0.4460(2) 0.51977(13) 0.57856(6) 0.0358(4) Uani 1 1 d . . . . .
H8 H 0.442851 0.581646 0.580023 0.043 Uiso 1 1 calc R U . . .
C9 C 0.53103(19) 0.47239(11) 0.61130(5) 0.0248(3) Uani 1 1 d . . . . .
C10 C 0.61435(18) 0.51256(11) 0.65076(5) 0.0239(3) Uani 1 1 d . . . . .
C11 C 0.6098(2) 0.60178(12) 0.65921(6) 0.0323(4) Uani 1 1 d . . . . .
H11 H 0.557971 0.639708 0.638002 0.039 Uiso 1 1 calc R U . . .
C12 C 0.6809(2) 0.63499(12) 0.69862(7) 0.0362(4) Uani 1 1 d . . . . .
H12 H 0.676627 0.695616 0.705196 0.043 Uiso 1 1 calc R U . . .
C13 C 0.7583(2) 0.57858(13) 0.72825(6) 0.0348(4) Uani 1 1 d . . . . .
H13 H 0.806904 0.599638 0.755784 0.042 Uiso 1 1 calc R U . . .
C14 C 0.7639(2) 0.49092(12) 0.71725(6) 0.0285(3) Uani 1 1 d . . . . .
H14 H 0.821787 0.453070 0.737084 0.034 Uiso 1 1 calc R U . . .
C15 C 0.9309(2) 0.26621(12) 0.57468(5) 0.0273(3) Uani 1 1 d . . . . .
C16 C 0.8198(2) 0.26476(13) 0.53881(6) 0.0332(4) Uani 1 1 d . . . . .
H16 H 0.735250 0.304122 0.539066 0.040 Uiso 1 1 calc R U . . .
C17 C 0.8323(3) 0.20614(16) 0.50276(6) 0.0416(5) Uani 1 1 d . . . . .
H17 H 0.756162 0.205299 0.478525 0.050 Uiso 1 1 calc R U . . .
C18 C 0.9550(3) 0.14931(17) 0.50222(7) 0.0498(5) Uani 1 1 d . . . . .
H18 H 0.963498 0.109429 0.477478 0.060 Uiso 1 1 calc R U . . .
C19 C 1.0655(3) 0.14984(17) 0.53729(8) 0.0519(6) Uani 1 1 d . . . . .
H19 H 1.149907 0.110414 0.536617 0.062 Uiso 1 1 calc R U . . .
C20 C 1.0539(2) 0.20786(14) 0.57368(6) 0.0373(4) Uani 1 1 d . . . . .
H20 H 1.130062 0.207719 0.597916 0.045 Uiso 1 1 calc R U . . .
C21 C 0.96093(19) 0.44563(12) 0.60593(5) 0.0266(3) Uani 1 1 d . . . . .
C22 C 1.0459(2) 0.49853(13) 0.63644(6) 0.0343(4) Uani 1 1 d . . . . .
H22 H 1.077365 0.476501 0.665770 0.041 Uiso 1 1 calc R U . . .
C23 C 1.0848(3) 0.58281(14) 0.62436(7) 0.0416(5) Uani 1 1 d . . . . .
H23 H 1.142963 0.618236 0.645365 0.050 Uiso 1 1 calc R U . . .
C24 C 1.0391(3) 0.61568(13) 0.58173(7) 0.0402(4) Uani 1 1 d . . . . .
H24 H 1.065794 0.673567 0.573492 0.048 Uiso 1 1 calc R U . . .
C25 C 0.9549(3) 0.56412(14) 0.55134(7) 0.0394(4) Uani 1 1 d . . . . .
H25 H 0.923774 0.586599 0.522082 0.047 Uiso 1 1 calc R U . . .
C26 C 0.9155(2) 0.47982(13) 0.56315(6) 0.0336(4) Uani 1 1 d . . . . .
H26 H 0.857008 0.444913 0.541979 0.040 Uiso 1 1 calc R U . . .
C27 C 1.06273(19) 0.30826(12) 0.66286(6) 0.0263(3) Uani 1 1 d . . . . .
H27 H 1.166250 0.316046 0.653975 0.032 Uiso 1 1 calc R U . . .
C28 C 1.03238(19) 0.27639(11) 0.70374(6) 0.0264(3) Uani 1 1 d . . . . .
H28 H 1.113291 0.261268 0.725082 0.032 Uiso 1 1 calc R U . . .
C29 C 0.8278(2) 0.29521(11) 0.77828(5) 0.0257(3) Uani 1 1 d . . . . .
C30 C 0.9552(2) 0.28310(12) 0.80816(6) 0.0309(4) Uani 1 1 d . . . . .
H30 H 1.047118 0.258074 0.797155 0.037 Uiso 1 1 calc R U . . .
C31 C 0.9480(3) 0.30762(13) 0.85414(6) 0.0375(4) Uani 1 1 d . . . . .
H31 H 1.035969 0.300991 0.874165 0.045 Uiso 1 1 calc R U . . .
C32 C 0.8139(3) 0.34130(14) 0.87046(6) 0.0407(5) Uani 1 1 d . . . . .
H32 H 0.809035 0.357122 0.901908 0.049 Uiso 1 1 calc R U . . .
C33 C 0.6856(3) 0.35240(16) 0.84143(7) 0.0435(5) Uani 1 1 d . . . . .
H33 H 0.592299 0.374695 0.852992 0.052 Uiso 1 1 calc R U . . .
C34 C 0.6941(2) 0.33063(13) 0.79513(6) 0.0353(4) Uani 1 1 d . . . . .
H34 H 0.607423 0.340190 0.774936 0.042 Uiso 1 1 calc R U . . .
C35 C 0.8151(2) 0.14355(11) 0.72225(6) 0.0272(3) Uani 1 1 d . . . . .
C36 C 0.7087(2) 0.10652(13) 0.75100(7) 0.0358(4) Uani 1 1 d . . . . .
H36 H 0.651445 0.142672 0.770699 0.043 Uiso 1 1 calc R U . . .
C37 C 0.6857(3) 0.01692(14) 0.75113(8) 0.0477(5) Uani 1 1 d . . . . .
H37 H 0.612465 -0.008035 0.770808 0.057 Uiso 1 1 calc R U . . .
C38 C 0.7686(3) -0.03576(14) 0.72278(9) 0.0520(6) Uani 1 1 d . . . . .
H38 H 0.752639 -0.097067 0.722904 0.062 Uiso 1 1 calc R U . . .
C39 C 0.8754(3) 0.00041(14) 0.69408(8) 0.0510(6) Uani 1 1 d . . . . .
H39 H 0.933072 -0.036056 0.674634 0.061 Uiso 1 1 calc R U . . .
C40 C 0.8981(3) 0.08998(13) 0.69373(7) 0.0379(4) Uani 1 1 d . . . . .
H40 H 0.970904 0.114757 0.673860 0.046 Uiso 1 1 calc R U . . .
N1 N 0.59645(16) 0.20202(9) 0.64238(5) 0.0256(3) Uani 1 1 d . . . . .
N2 N 0.3541(2) 0.13500(11) 0.65738(6) 0.0401(4) Uani 1 1 d . . . . .
N3 N 0.53921(15) 0.38439(9) 0.60935(4) 0.0225(3) Uani 1 1 d . . . . .
N4 N 0.69150(15) 0.45651(9) 0.67983(4) 0.0218(3) Uani 1 1 d . . . . .
P1 P 0.90253(5) 0.33680(3) 0.62411(2) 0.02230(8) Uani 1 1 d . . . . .
P2 P 0.83174(4) 0.26236(3) 0.71791(2) 0.02146(8) Uani 1 1 d . . . . .
Ru1 Ru 0.67823(2) 0.32469(2) 0.66184(2) 0.01909(4) Uani 1 1 d . . . . .
S1 S 0.43970(5) 0.28553(3) 0.70034(2) 0.02768(9) Uani 1 1 d . . . . .
F1 F 0.41662(19) 0.19149(10) 0.49641(5) 0.0593(4) Uani 1 1 d . . . . .
F2 F 0.5063(2) 0.27008(9) 0.43748(6) 0.0712(5) Uani 1 1 d . . . . .
F3 F 0.35594(19) 0.19361(11) 0.38729(5) 0.0638(4) Uani 1 1 d . . . . .
F4 F 0.26743(17) 0.11308(11) 0.44594(5) 0.0637(4) Uani 1 1 d . . . . .
F5 F 0.52357(14) 0.12401(8) 0.43642(4) 0.0413(3) Uani 1 1 d . . . . .
F6 F 0.2484(2) 0.25963(12) 0.44804(6) 0.0788(5) Uani 1 1 d . . . . .
P3 P 0.38504(7) 0.19164(4) 0.44215(2) 0.04109(12) Uani 1 1 d . . . . .

loop_
_atom_site_aniso_label
_atom_site_aniso_U_11
_atom_site_aniso_U_22
_atom_site_aniso_U_33
_atom_site_aniso_U_23
_atom_site_aniso_U_13
_atom_site_aniso_U_12
C1 0.0427(10) 0.0245(9) 0.0345(9) -0.0040(7) -0.0063(8) 0.0043(8)
C2 0.0589(14) 0.0256(10) 0.0537(12) -0.0094(9) -0.0105(10) -0.0021(9)
C3 0.0514(13) 0.0274(10) 0.0669(14) -0.0026(10) -0.0164(11) -0.0125(9)
C4 0.0272(8) 0.0251(8) 0.0323(8) 0.0041(7) -0.0080(7) -0.0005(7)
C5 0.0297(8) 0.0293(9) 0.0255(8) -0.0039(7) -0.0083(6) 0.0037(7)
C6 0.0377(10) 0.0394(10) 0.0275(8) -0.0056(7) -0.0138(7) 0.0063(8)
C7 0.0496(12) 0.0416(11) 0.0321(9) 0.0026(8) -0.0180(8) 0.0115(9)
C8 0.0441(10) 0.0277(9) 0.0347(9) 0.0020(7) -0.0097(8) 0.0072(8)
C9 0.0260(8) 0.0245(8) 0.0238(7) 0.0012(6) -0.0021(6) 0.0039(6)
C10 0.0236(7) 0.0230(8) 0.0250(7) 0.0000(6) -0.0005(6) 0.0019(6)
C11 0.0346(9) 0.0255(9) 0.0366(9) -0.0006(7) -0.0027(7) 0.0010(7)
C12 0.0400(10) 0.0248(9) 0.0435(10) -0.0089(8) -0.0007(8) -0.0017(8)
C13 0.0385(10) 0.0323(9) 0.0333(9) -0.0094(7) -0.0054(7) -0.0056(8)
C14 0.0311(8) 0.0290(9) 0.0251(8) -0.0032(6) -0.0053(6) -0.0035(7)
C15 0.0279(8) 0.0330(9) 0.0212(7) -0.0014(6) 0.0023(6) -0.0003(7)
C16 0.0320(9) 0.0419(10) 0.0256(8) -0.0038(7) -0.0018(7) 0.0033(8)
C17 0.0440(11) 0.0555(13) 0.0250(8) -0.0087(8) -0.0022(8) -0.0009(10)
C18 0.0567(14) 0.0599(14) 0.0327(10) -0.0182(10) 0.0032(9) 0.0104(11)
C19 0.0534(13) 0.0603(14) 0.0419(11) -0.0144(10) 0.0012(10) 0.0233(12)
C20 0.0345(10) 0.0476(12) 0.0297(9) -0.0059(8) -0.0002(7) 0.0110(8)
C21 0.0259(8) 0.0304(9) 0.0235(7) 0.0015(6) 0.0013(6) 0.0025(7)
C22 0.0429(10) 0.0344(10) 0.0253(8) 0.0005(7) -0.0026(7) -0.0039(8)
C23 0.0524(12) 0.0352(10) 0.0369(10) -0.0027(8) -0.0020(9) -0.0068(9)
C24 0.0532(12) 0.0283(9) 0.0396(10) 0.0046(8) 0.0066(9) 0.0004(9)
C25 0.0488(11) 0.0377(10) 0.0316(9) 0.0086(8) -0.0011(8) 0.0068(9)
C26 0.0367(9) 0.0353(10) 0.0284(8) 0.0030(7) -0.0060(7) 0.0013(8)
C27 0.0212(8) 0.0317(9) 0.0257(8) -0.0002(6) -0.0032(6) 0.0025(6)
C28 0.0238(8) 0.0296(8) 0.0253(7) 0.0004(6) -0.0062(6) 0.0030(6)
C29 0.0322(8) 0.0241(8) 0.0205(7) 0.0019(6) -0.0028(6) -0.0015(7)
C30 0.0353(9) 0.0310(9) 0.0258(8) 0.0043(7) -0.0056(7) 0.0008(7)
C31 0.0488(11) 0.0379(10) 0.0248(8) 0.0066(7) -0.0120(8) -0.0057(9)
C32 0.0616(13) 0.0404(11) 0.0201(8) -0.0011(7) -0.0006(8) -0.0044(10)
C33 0.0480(12) 0.0554(13) 0.0274(9) -0.0064(9) 0.0049(8) 0.0048(10)
C34 0.0342(10) 0.0464(11) 0.0250(8) -0.0029(7) -0.0012(7) 0.0036(8)
C35 0.0293(8) 0.0257(8) 0.0259(8) 0.0018(6) -0.0075(6) 0.0039(7)
C36 0.0354(10) 0.0313(9) 0.0410(10) 0.0029(8) 0.0031(8) -0.0005(8)
C37 0.0499(12) 0.0333(11) 0.0603(13) 0.0077(10) 0.0061(10) -0.0049(9)
C38 0.0641(15) 0.0245(10) 0.0672(15) 0.0049(10) -0.0006(12) 0.0020(10)
C39 0.0696(16) 0.0292(10) 0.0547(13) -0.0013(9) 0.0091(11) 0.0126(10)
C40 0.0471(11) 0.0314(10) 0.0356(9) 0.0035(8) 0.0056(8) 0.0069(8)
N1 0.0282(7) 0.0207(7) 0.0273(7) 0.0008(5) -0.0079(5) 0.0012(5)
N2 0.0352(8) 0.0307(9) 0.0535(10) 0.0043(7) -0.0101(7) -0.0081(7)
N3 0.0228(6) 0.0235(7) 0.0210(6) -0.0003(5) -0.0042(5) 0.0043(5)
N4 0.0224(6) 0.0218(6) 0.0210(6) -0.0015(5) -0.0008(5) -0.0004(5)
P1 0.02117(19) 0.0271(2) 0.01840(17) 0.00064(14) -0.00196(14) 0.00166(15)
P2 0.02155(18) 0.02343(19) 0.01914(17) 0.00127(14) -0.00310(14) 0.00225(15)
Ru1 0.01910(7) 0.01948(7) 0.01839(6) -0.00087(4) -0.00361(4) 0.00128(4)
S1 0.02101(18) 0.0321(2) 0.02978(19) -0.00008(16) -0.00135(14) -0.00082(15)
F1 0.0747(10) 0.0599(9) 0.0428(7) -0.0160(6) -0.0064(7) 0.0152(7)
F2 0.0818(11) 0.0332(7) 0.0965(12) 0.0141(7) -0.0274(9) -0.0130(7)
F3 0.0619(9) 0.0826(11) 0.0458(7) -0.0014(7) -0.0133(7) 0.0080(8)
F4 0.0519(8) 0.0657(9) 0.0745(9) -0.0209(8) 0.0151(7) -0.0161(7)
F5 0.0462(6) 0.0333(6) 0.0446(6) -0.0018(5) 0.0036(5) 0.0026(5)
F6 0.0753(11) 0.0732(11) 0.0863(11) -0.0265(9) -0.0213(9) 0.0386(9)
P3 0.0453(3) 0.0332(3) 0.0442(3) -0.0080(2) -0.0068(2) 0.0039(2)

loop_
_atom_type_symbol
_atom_type_description
_atom_type_scat_dispersion_real
_atom_type_scat_dispersion_imag
_atom_type_scat_source
C C 0.0181 0.0091 'International Tables Vol C Tables 4.2.6.8 and 6.1.1.4'
H H 0.0000 0.0000 'International Tables Vol C Tables 4.2.6.8 and 6.1.1.4'
F F 0.0727 0.0534 'International Tables Vol C Tables 4.2.6.8 and 6.1.1.4'
N N 0.0311 0.0180 'International Tables Vol C Tables 4.2.6.8 and 6.1.1.4'
P P 0.2955 0.4335 'International Tables Vol C Tables 4.2.6.8 and 6.1.1.4'
Ru Ru 0.0552 3.2960 'International Tables Vol C Tables 4.2.6.8 and 6.1.1.4'
S S 0.3331 0.5567 'International Tables Vol C Tables 4.2.6.8 and 6.1.1.4'

loop_
_exptl_crystal_face_index_h
_exptl_crystal_face_index_k
_exptl_crystal_face_index_l
_exptl_crystal_face_perp_dist
0 0 -1 0.0150
0 -1 -1 0.0093
0 1 1 0.0093
-5 -3 0 0.0594
5 3 0 0.0594
0 -3 5 0.0053

loop_
_geom_angle_atom_site_label_1
_geom_angle_atom_site_label_2
_geom_angle_atom_site_label_3
_geom_angle
_geom_angle_site_symmetry_1
_geom_angle_site_symmetry_3
_geom_angle_publ_flag
C2 C1 H1 119.8 . . ?
N1 C1 H1 119.8 . . ?
N1 C1 C2 120.5(2) . . ?
C1 C2 H2 121.5 . . ?
C3 C2 C1 117.0(2) . . ?
C3 C2 H2 121.5 . . ?
C2 C3 H3 118.0 . . ?
N2 C3 C2 124.07(19) . . ?
N2 C3 H3 118.0 . . ?
N1 C4 S1 110.34(12) . . ?
N2 C4 N1 125.09(17) . . ?
N2 C4 S1 124.56(15) . . ?
C6 C5 H5 118.5 . . ?
N3 C5 H5 118.5 . . ?
N3 C5 C6 122.92(17) . . ?
C5 C6 H6 120.8 . . ?
C7 C6 C5 118.31(17) . . ?
C7 C6 H6 120.8 . . ?
C6 C7 H7 120.1 . . ?
C6 C7 C8 119.79(17) . . ?
C8 C7 H7 120.1 . . ?
C7 C8 H8 120.4 . . ?
C7 C8 C9 119.18(17) . . ?
C9 C8 H8 120.4 . . ?
C8 C9 C10 123.50(16) . . ?
N3 C9 C8 121.31(15) . . ?
N3 C9 C10 115.17(14) . . ?
C11 C10 C9 122.25(15) . . ?
N4 C10 C9 115.98(14) . . ?
N4 C10 C11 121.71(15) . . ?
C10 C11 H11 120.2 . . ?
C12 C11 C10 119.66(17) . . ?
C12 C11 H11 120.2 . . ?
C11 C12 H12 120.6 . . ?
C13 C12 C11 118.86(17) . . ?
C13 C12 H12 120.6 . . ?
C12 C13 H13 120.5 . . ?
C12 C13 C14 118.99(16) . . ?
C14 C13 H13 120.5 . . ?
C13 C14 H14 118.4 . . ?
N4 C14 C13 123.29(16) . . ?
N4 C14 H14 118.4 . . ?
C16 C15 P1 119.44(14) . . ?
C20 C15 C16 118.87(16) . . ?
C20 C15 P1 121.43(13) . . ?
C15 C16 H16 119.8 . . ?
C17 C16 C15 120.43(18) . . ?
C17 C16 H16 119.8 . . ?
C16 C17 H17 120.1 . . ?
C18 C17 C16 119.90(19) . . ?
C18 C17 H17 120.1 . . ?
C17 C18 H18 119.8 . . ?
C17 C18 C19 120.45(19) . . ?
C19 C18 H18 119.8 . . ?
C18 C19 H19 119.9 . . ?
C18 C19 C20 120.2(2) . . ?
C20 C19 H19 119.9 . . ?
C15 C20 H20 119.9 . . ?
C19 C20 C15 120.14(18) . . ?
C19 C20 H20 119.9 . . ?
C22 C21 C26 118.51(17) . . ?
C22 C21 P1 119.45(13) . . ?
C26 C21 P1 121.94(14) . . ?
C21 C22 H22 119.7 . . ?
C23 C22 C21 120.58(17) . . ?
C23 C22 H22 119.7 . . ?
C22 C23 H23 119.9 . . ?
C22 C23 C24 120.19(19) . . ?
C24 C23 H23 119.9 . . ?
C23 C24 H24 120.1 . . ?
C25 C24 C23 119.77(19) . . ?
C25 C24 H24 120.1 . . ?
C24 C25 H25 119.8 . . ?
C24 C25 C26 120.42(18) . . ?
C26 C25 H25 119.8 . . ?
C21 C26 H26 119.7 . . ?
C25 C26 C21 120.54(18) . . ?
C25 C26 H26 119.7 . . ?
C28 C27 H27 120.7 . . ?
C28 C27 P1 118.57(13) . . ?
P1 C27 H27 120.7 . . ?
C27 C28 H28 121.0 . . ?
C27 C28 P2 118.07(13) . . ?
P2 C28 H28 121.0 . . ?
C30 C29 P2 121.51(14) . . ?
C34 C29 C30 119.03(16) . . ?
C34 C29 P2 119.43(13) . . ?
C29 C30 H30 119.9 . . ?
C31 C30 C29 120.20(18) . . ?
C31 C30 H30 119.9 . . ?
C30 C31 H31 120.0 . . ?
C32 C31 C30 120.05(18) . . ?
C32 C31 H31 120.0 . . ?
C31 C32 H32 119.8 . . ?
C31 C32 C33 120.48(18) . . ?
C33 C32 H32 119.8 . . ?
C32 C33 H33 120.2 . . ?
C32 C33 C34 119.6(2) . . ?
C34 C33 H33 120.2 . . ?
C29 C34 C33 120.64(18) . . ?
C29 C34 H34 119.7 . . ?
C33 C34 H34 119.7 . . ?
C36 C35 P2 120.26(14) . . ?
C40 C35 C36 119.22(18) . . ?
C40 C35 P2 120.24(14) . . ?
C35 C36 H36 119.8 . . ?
C35 C36 C37 120.34(19) . . ?
C37 C36 H36 119.8 . . ?
C36 C37 H37 120.0 . . ?
C38 C37 C36 120.1(2) . . ?
C38 C37 H37 120.0 . . ?
C37 C38 H38 120.0 . . ?
C37 C38 C39 120.1(2) . . ?
C39 C38 H38 120.0 . . ?
C38 C39 H39 120.0 . . ?
C38 C39 C40 119.9(2) . . ?
C40 C39 H39 120.0 . . ?
C35 C40 C39 120.3(2) . . ?
C35 C40 H40 119.8 . . ?
C39 C40 H40 119.8 . . ?
C1 N1 C4 117.98(16) . . ?
C1 N1 Ru1 139.26(14) . . ?
C4 N1 Ru1 102.45(11) . . ?
C4 N2 C3 115.30(19) . . ?
C5 N3 C9 118.47(14) . . ?
C5 N3 Ru1 126.10(12) . . ?
C9 N3 Ru1 115.42(10) . . ?
C10 N4 Ru1 115.56(10) . . ?
C14 N4 C10 117.41(14) . . ?
C14 N4 Ru1 127.01(11) . . ?
C15 P1 C21 105.46(8) . . ?
C15 P1 Ru1 118.28(6) . . ?
C21 P1 Ru1 117.69(6) . . ?
C27 P1 C15 103.12(8) . . ?
C27 P1 C21 100.77(8) . . ?
C27 P1 Ru1 109.20(6) . . ?
C28 P2 C29 103.60(8) . . ?
C28 P2 C35 102.24(8) . . ?
C28 P2 Ru1 109.14(5) . . ?
C29 P2 C35 101.72(8) . . ?
C29 P2 Ru1 122.90(6) . . ?
C35 P2 Ru1 114.87(5) . . ?
N1 Ru1 N3 90.78(5) . . ?
N1 Ru1 N4 163.18(5) . . ?
N1 Ru1 P1 103.36(4) . . ?
N1 Ru1 P2 90.09(4) . . ?
N1 Ru1 S1 67.66(4) . . ?
N3 Ru1 P1 95.20(4) . . ?
N3 Ru1 P2 178.83(4) . . ?
N3 Ru1 S1 88.17(4) . . ?
N4 Ru1 N3 77.80(5) . . ?
N4 Ru1 P1 90.09(4) . . ?
N4 Ru1 P2 101.52(4) . . ?
N4 Ru1 S1 99.30(4) . . ?
P1 Ru1 P2 83.836(14) . . ?
P1 Ru1 S1 170.509(15) . . ?
P2 Ru1 S1 92.882(14) . . ?
C4 S1 Ru1 78.99(6) . . ?
F1 P3 F2 89.67(9) . . ?
F1 P3 F3 178.68(10) . . ?
F1 P3 F5 89.90(7) . . ?
F2 P3 F3 89.01(9) . . ?
F4 P3 F1 91.08(9) . . ?
F4 P3 F2 178.74(10) . . ?
F4 P3 F3 90.24(9) . . ?
F4 P3 F5 90.11(8) . . ?
F4 P3 F6 90.40(10) . . ?
F5 P3 F2 88.88(8) . . ?
F5 P3 F3 90.09(8) . . ?
F6 P3 F1 89.85(9) . . ?
F6 P3 F2 90.61(10) . . ?
F6 P3 F3 90.16(9) . . ?
F6 P3 F5 179.43(9) . . ?

loop_
_geom_bond_atom_site_label_1
_geom_bond_atom_site_label_2
_geom_bond_distance
_geom_bond_site_symmetry_2
_geom_bond_publ_flag
C1 H1 0.9500 . ?
C1 C2 1.385(3) . ?
C1 N1 1.337(2) . ?
C2 H2 0.9500 . ?
C2 C3 1.379(4) . ?
C3 H3 0.9500 . ?
C3 N2 1.338(3) . ?
C4 N1 1.364(2) . ?
C4 N2 1.332(2) . ?
C4 S1 1.7296(19) . ?
C5 H5 0.9500 . ?
C5 C6 1.382(2) . ?
C5 N3 1.347(2) . ?
C6 H6 0.9500 . ?
C6 C7 1.375(3) . ?
C7 H7 0.9500 . ?
C7 C8 1.381(3) . ?
C8 H8 0.9500 . ?
C8 C9 1.390(2) . ?
C9 C10 1.472(2) . ?
C9 N3 1.352(2) . ?
C10 C11 1.391(2) . ?
C10 N4 1.365(2) . ?
C11 H11 0.9500 . ?
C11 C12 1.382(3) . ?
C12 H12 0.9500 . ?
C12 C13 1.379(3) . ?
C13 H13 0.9500 . ?
C13 C14 1.383(3) . ?
C14 H14 0.9500 . ?
C14 N4 1.347(2) . ?
C15 C16 1.397(2) . ?
C15 C20 1.393(3) . ?
C15 P1 1.8246(17) . ?
C16 H16 0.9500 . ?
C16 C17 1.389(3) . ?
C17 H17 0.9500 . ?
C17 C18 1.375(3) . ?
C18 H18 0.9500 . ?
C18 C19 1.376(3) . ?
C19 H19 0.9500 . ?
C19 C20 1.390(3) . ?
C20 H20 0.9500 . ?
C21 C22 1.395(2) . ?
C21 C26 1.396(2) . ?
C21 P1 1.8273(18) . ?
C22 H22 0.9500 . ?
C22 C23 1.384(3) . ?
C23 H23 0.9500 . ?
C23 C24 1.385(3) . ?
C24 H24 0.9500 . ?
C24 C25 1.377(3) . ?
C25 H25 0.9500 . ?
C25 C26 1.383(3) . ?
C26 H26 0.9500 . ?
C27 H27 0.9500 . ?
C27 C28 1.322(2) . ?
C27 P1 1.8132(17) . ?
C28 H28 0.9500 . ?
C28 P2 1.8142(17) . ?
C29 C30 1.395(2) . ?
C29 C34 1.385(3) . ?
C29 P2 1.8306(16) . ?
C30 H30 0.9500 . ?
C30 C31 1.395(3) . ?
C31 H31 0.9500 . ?
C31 C32 1.372(3) . ?
C32 H32 0.9500 . ?
C32 C33 1.385(3) . ?
C33 H33 0.9500 . ?
C33 C34 1.394(3) . ?
C34 H34 0.9500 . ?
C35 C36 1.388(3) . ?
C35 C40 1.387(3) . ?
C35 P2 1.8317(18) . ?
C36 H36 0.9500 . ?
C36 C37 1.388(3) . ?
C37 H37 0.9500 . ?
C37 C38 1.376(3) . ?
C38 H38 0.9500 . ?
C38 C39 1.384(4) . ?
C39 H39 0.9500 . ?
C39 C40 1.387(3) . ?
C40 H40 0.9500 . ?
N1 Ru1 2.0817(14) . ?
N3 Ru1 2.1219(13) . ?
N4 Ru1 2.0898(13) . ?
P1 Ru1 2.2736(4) . ?
P2 Ru1 2.2813(4) . ?
Ru1 S1 2.4602(4) . ?
F1 P3 1.5951(14) . ?
F2 P3 1.6061(16) . ?
F3 P3 1.6095(15) . ?
F4 P3 1.5843(16) . ?
F5 P3 1.5997(13) . ?
F6 P3 1.5917(16) . ?

loop_
_geom_hbond_atom_site_label_D
_geom_hbond_atom_site_label_H
_geom_hbond_atom_site_label_A
_geom_hbond_distance_DH
_geom_hbond_distance_HA
_geom_hbond_distance_DA
_geom_hbond_angle_DHA
_geom_hbond_site_symmetry_A
_geom_hbond_publ_flag
C2 H2 F5 0.95 2.42 3.231(2) 143.0 3_656 yes
C8 H8 F2 0.95 2.37 3.284(2) 160.2 3_666 yes
C33 H33 F3 0.95 2.54 3.272(3) 134.4 4_566 yes
C33 H33 F5 0.95 2.52 3.166(2) 125.2 4_566 yes

loop_
_geom_torsion_atom_site_label_1
_geom_torsion_atom_site_label_2
_geom_torsion_atom_site_label_3
_geom_torsion_atom_site_label_4
_geom_torsion
_geom_torsion_site_symmetry_1
_geom_torsion_site_symmetry_2
_geom_torsion_site_symmetry_3
_geom_torsion_site_symmetry_4
_geom_torsion_publ_flag
C1 C2 C3 N2 -1.8(3) . . . . ?
C2 C1 N1 C4 2.5(3) . . . . ?
C2 C1 N1 Ru1 -169.71(15) . . . . ?
C2 C3 N2 C4 0.8(3) . . . . ?
C5 C6 C7 C8 -1.0(3) . . . . ?
C6 C5 N3 C9 1.0(3) . . . . ?
C6 C5 N3 Ru1 -179.82(14) . . . . ?
C6 C7 C8 C9 0.2(3) . . . . ?
C7 C8 C9 C10 -177.12(18) . . . . ?
C7 C8 C9 N3 1.2(3) . . . . ?
C8 C9 C10 C11 2.3(3) . . . . ?
C8 C9 C10 N4 179.62(17) . . . . ?
C8 C9 N3 C5 -1.8(2) . . . . ?
C8 C9 N3 Ru1 178.92(14) . . . . ?
C9 C10 C11 C12 175.25(17) . . . . ?
C9 C10 N4 C14 -177.48(14) . . . . ?
C9 C10 N4 Ru1 0.84(18) . . . . ?
C10 C9 N3 C5 176.69(15) . . . . ?
C10 C9 N3 Ru1 -2.62(18) . . . . ?
C10 C11 C12 C13 1.5(3) . . . . ?
C11 C10 N4 C14 -0.1(2) . . . . ?
C11 C10 N4 Ru1 178.18(13) . . . . ?
C11 C12 C13 C14 0.9(3) . . . . ?
C12 C13 C14 N4 -3.1(3) . . . . ?
C13 C14 N4 C10 2.7(3) . . . . ?
C13 C14 N4 Ru1 -175.42(14) . . . . ?
C15 C16 C17 C18 -0.2(3) . . . . ?
C16 C15 C20 C19 0.4(3) . . . . ?
C16 C15 P1 C21 -80.22(16) . . . . ?
C16 C15 P1 C27 174.50(15) . . . . ?
C16 C15 P1 Ru1 53.91(17) . . . . ?
C16 C17 C18 C19 0.3(4) . . . . ?
C17 C18 C19 C20 0.1(4) . . . . ?
C18 C19 C20 C15 -0.4(4) . . . . ?
C20 C15 C16 C17 -0.1(3) . . . . ?
C20 C15 P1 C21 105.62(17) . . . . ?
C20 C15 P1 C27 0.34(18) . . . . ?
C20 C15 P1 Ru1 -120.25(15) . . . . ?
C21 C22 C23 C24 0.2(3) . . . . ?
C22 C21 C26 C25 0.4(3) . . . . ?
C22 C21 P1 C15 -139.06(15) . . . . ?
C22 C21 P1 C27 -32.06(16) . . . . ?
C22 C21 P1 Ru1 86.49(15) . . . . ?
C22 C23 C24 C25 -0.1(3) . . . . ?
C23 C24 C25 C26 0.1(3) . . . . ?
C24 C25 C26 C21 -0.3(3) . . . . ?
C26 C21 C22 C23 -0.3(3) . . . . ?
C26 C21 P1 C15 44.73(17) . . . . ?
C26 C21 P1 C27 151.73(15) . . . . ?
C26 C21 P1 Ru1 -89.72(15) . . . . ?
C27 C28 P2 C29 -140.71(15) . . . . ?
C27 C28 P2 C35 113.84(15) . . . . ?
C27 C28 P2 Ru1 -8.22(16) . . . . ?
C28 C27 P1 C15 -119.37(15) . . . . ?
C28 C27 P1 C21 131.79(15) . . . . ?
C28 C27 P1 Ru1 7.24(16) . . . . ?
C29 C30 C31 C32 2.0(3) . . . . ?
C30 C29 C34 C33 -1.2(3) . . . . ?
C30 C29 P2 C28 -31.05(16) . . . . ?
C30 C29 P2 C35 74.79(16) . . . . ?
C30 C29 P2 Ru1 -154.99(12) . . . . ?
C30 C31 C32 C33 -0.9(3) . . . . ?
C31 C32 C33 C34 -1.2(3) . . . . ?
C32 C33 C34 C29 2.3(3) . . . . ?
C34 C29 C30 C31 -0.9(3) . . . . ?
C34 C29 P2 C28 150.82(15) . . . . ?
C34 C29 P2 C35 -103.34(16) . . . . ?
C34 C29 P2 Ru1 26.88(18) . . . . ?
C35 C36 C37 C38 0.2(3) . . . . ?
C36 C35 C40 C39 -0.2(3) . . . . ?
C36 C35 P2 C28 151.34(14) . . . . ?
C36 C35 P2 C29 44.44(16) . . . . ?
C36 C35 P2 Ru1 -90.60(14) . . . . ?
C36 C37 C38 C39 0.0(4) . . . . ?
C37 C38 C39 C40 -0.3(4) . . . . ?
C38 C39 C40 C35 0.4(4) . . . . ?
C40 C35 C36 C37 -0.1(3) . . . . ?
C40 C35 P2 C28 -34.70(16) . . . . ?
C40 C35 P2 C29 -141.60(15) . . . . ?
C40 C35 P2 Ru1 83.36(15) . . . . ?
N1 C1 C2 C3 0.1(3) . . . . ?
N1 C4 N2 C3 2.1(3) . . . . ?
N1 C4 S1 Ru1 6.28(10) . . . . ?
N2 C4 N1 C1 -3.7(3) . . . . ?
N2 C4 N1 Ru1 171.04(15) . . . . ?
N2 C4 S1 Ru1 -172.24(16) . . . . ?
N3 C5 C6 C7 0.4(3) . . . . ?
N3 C9 C10 C11 -176.12(16) . . . . ?
N3 C9 C10 N4 1.2(2) . . . . ?
N4 C10 C11 C12 -1.9(3) . . . . ?
P1 C15 C16 C17 -174.41(16) . . . . ?
P1 C15 C20 C19 174.64(19) . . . . ?
P1 C21 C22 C23 -176.69(16) . . . . ?
P1 C21 C26 C25 176.63(15) . . . . ?
P1 C27 C28 P2 0.7(2) . . . . ?
P2 C29 C30 C31 -179.06(14) . . . . ?
P2 C29 C34 C33 176.96(17) . . . . ?
P2 C35 C36 C37 173.91(16) . . . . ?
P2 C35 C40 C39 -174.23(17) . . . . ?
S1 C4 N1 C1 177.75(13) . . . . ?
S1 C4 N1 Ru1 -7.47(12) . . . . ?
S1 C4 N2 C3 -179.62(15) . . . . ?
